data_7038747
loop_
_publ_author_name
'Qin, Long-Fang'
'Pang, Chun-Yan'
'Han, Wang-Kang'
'Zhang, Feng-Li'
'Tian, Lei'
'Gu, Zhi-Guo'
'Ren, Xuehong'
'Li, Zaijun'

_publ_section_title
;
 Spin crossover properties of enantiomers, co-enantiomers, racemates, and
 co-racemates.
;
_journal_issue 17
_journal_name_full 'Dalton transactions (Cambridge, England : 2003)'
_journal_page_first 7340
_journal_page_last 7348
_journal_paper_doi 10.1039/c6dt00210b
_journal_volume 45
_journal_year 2016
_chemical_absolute_configuration rmad
_chemical_formula_moiety 'C48 H63 Fe N9, 2(Cl O4)'
_chemical_formula_sum 'C48 H63 Cl2 Fe N9 O8'
_chemical_formula_weight 1020.82
_chemical_name_systematic
; 
 ? 
;
_space_group_IT_number 146
_symmetry_cell_setting trigonal
_symmetry_space_group_name_Hall 'R 3'
_symmetry_space_group_name_H-M 'R 3 :H'
_atom_sites_solution_hydrogens geom
_atom_sites_solution_primary direct
_atom_sites_solution_secondary difmap
_audit_creation_method SHELXL-97
_audit_update_record
;
2015-09-21 deposited with the CCDC.
2016-03-10 downloaded from the CCDC.
;
_cell_angle_alpha 90.00
_cell_angle_beta 90.00
_cell_angle_gamma 120.00
_cell_formula_units_Z 3
_cell_length_a 12.7151(18)
_cell_length_b 12.7151(18)
_cell_length_c 28.077(4)
_cell_measurement_temperature 296(2)
_cell_volume 3931.2(10)
_computing_structure_refinement 'SHELXL-97 (Sheldrick, 2008)'
_computing_structure_solution 'SHELXS-97 (Sheldrick, 2008)'
_diffrn_ambient_temperature 296(2)
_diffrn_measured_fraction_theta_full 0.980
_diffrn_measured_fraction_theta_max 0.980
_diffrn_measurement_device_type 'PHOTON 100 CMOS detector'
_diffrn_measurement_method 'omega scan'
_diffrn_radiation_monochromator graphite
_diffrn_radiation_source 'fine-focus sealed tube'
_diffrn_radiation_type MoK\a
_diffrn_radiation_wavelength 0.71073
_diffrn_reflns_av_R_equivalents 0.0188
_diffrn_reflns_av_sigmaI/netI 0.0491
_diffrn_reflns_limit_h_max 7
_diffrn_reflns_limit_h_min -15
_diffrn_reflns_limit_k_max 14
_diffrn_reflns_limit_k_min -12
_diffrn_reflns_limit_l_max 27
_diffrn_reflns_limit_l_min -33
_diffrn_reflns_number 2847
_diffrn_reflns_theta_full 25.00
_diffrn_reflns_theta_max 25.00
_diffrn_reflns_theta_min 3.87
_exptl_absorpt_coefficient_mu 0.448
_exptl_absorpt_correction_T_max 0.8924
_exptl_absorpt_correction_T_min 0.8735
_exptl_absorpt_correction_type multi-scan
_exptl_absorpt_process_details 'SADABS (Bruker, 2000)'
_exptl_crystal_colour orange
_exptl_crystal_density_diffrn 1.294
_exptl_crystal_density_method 'not measured'
_exptl_crystal_description triangle
_exptl_crystal_F_000 1614
_exptl_crystal_size_max 0.31
_exptl_crystal_size_mid 0.26
_exptl_crystal_size_min 0.10
_refine_diff_density_max 0.342
_refine_diff_density_min -0.368
_refine_diff_density_rms 0.053
_refine_ls_abs_structure_details 'Flack H D (1983), Acta Cryst. A39, 876-881'
_refine_ls_abs_structure_Flack 0.04(3)
_refine_ls_extinction_method none
_refine_ls_goodness_of_fit_ref 1.007
_refine_ls_hydrogen_treatment constr
_refine_ls_matrix_type full
_refine_ls_number_parameters 211
_refine_ls_number_reflns 2082
_refine_ls_number_restraints 62
_refine_ls_restrained_S_all 1.090
_refine_ls_R_factor_all 0.0527
_refine_ls_R_factor_gt 0.0501
_refine_ls_shift/su_max 0.000
_refine_ls_shift/su_mean 0.000
_refine_ls_structure_factor_coef Fsqd
_refine_ls_weighting_details 'calc w=1/[\s^2^(Fo^2^)+(0.1000P)^2^+0.0000P] where P=(Fo^2^+2Fc^2^)/3'
_refine_ls_weighting_scheme calc
_refine_ls_wR_factor_gt 0.1381
_refine_ls_wR_factor_ref 0.1409
_reflns_number_gt 1866
_reflns_number_total 2082
_reflns_threshold_expression >2sigma(I)
_cod_data_source_file c6dt00210b2.cif
_cod_data_source_block 1
_cod_depositor_comments 'Adding full bibliography for 7038747--7038756.cif.'
_cod_original_sg_symbol_H-M R3
_cod_database_code 7038747

loop_
_symmetry_equiv_pos_as_xyz
'x, y, z'
'-y, x-y, z'
'-x+y, -x, z'
'x+2/3, y+1/3, z+1/3'
'-y+2/3, x-y+1/3, z+1/3'
'-x+y+2/3, -x+1/3, z+1/3'
'x+1/3, y+2/3, z+2/3'
'-y+1/3, x-y+2/3, z+2/3'
'-x+y+1/3, -x+2/3, z+2/3'

loop_
_atom_site_label
_atom_site_type_symbol
_atom_site_fract_x
_atom_site_fract_y
_atom_site_fract_z
_atom_site_U_iso_or_equiv
_atom_site_adp_type
_atom_site_occupancy
_atom_site_symmetry_multiplicity
_atom_site_calc_flag
_atom_site_refinement_flags
_atom_site_disorder_group
Cl2' Cl 0.3333 0.6667 0.7436(4) 0.073(3) Uiso 0.374(15) 3 d SPDU 2
O3' O 0.2277(15) 0.672(3) 0.7625(7) 0.151(8) Uiso 0.374(15) 1 d PDU 2
O4' O 0.3333 0.6667 0.6930(6) 0.154(13) Uiso 0.374(15) 3 d SPDU 2
Cl2 Cl 0.3333 0.6667 0.7663(3) 0.0732(18) Uiso 0.626(15) 3 d SPDU 1
O3 O 0.2123(7) 0.6296(11) 0.7445(4) 0.116(4) Uiso 0.626(15) 1 d PDU 1
O4 O 0.3333 0.6667 0.8153(5) 0.148(8) Uiso 0.626(15) 3 d SPDU 1
C1 C 0.2148(5) 0.2333(5) 0.82230(16) 0.0451(12) Uani 1 1 d . .
C2 C 0.2150(6) 0.1227(6) 0.8806(2) 0.0625(15) Uani 1 1 d . .
H2 H 0.1924 0.0573 0.9011 0.075 Uiso 1 1 calc R .
C3 C 0.3151(6) 0.2323(6) 0.8852(2) 0.0626(16) Uani 1 1 d . .
H3 H 0.3735 0.2550 0.9090 0.075 Uiso 1 1 calc R .
C4 C 0.4157(6) 0.4286(5) 0.8393(2) 0.0670(16) Uani 1 1 d . .
H4A H 0.3916 0.4623 0.8133 0.080 Uiso 1 1 calc R .
H4B H 0.4869 0.4253 0.8291 0.080 Uiso 1 1 calc R .
C5 C 0.4478(6) 0.5101(6) 0.8814(2) 0.0667(16) Uani 1 1 d . .
H5A H 0.4661 0.4730 0.9079 0.080 Uiso 1 1 calc R .
H5B H 0.3777 0.5169 0.8902 0.080 Uiso 1 1 calc R .
C6 C 0.5539(6) 0.6355(6) 0.8737(2) 0.0714(18) Uani 1 1 d . .
H6A H 0.5337 0.6754 0.8488 0.086 Uiso 1 1 calc R .
H6B H 0.6230 0.6291 0.8629 0.086 Uiso 1 1 calc R .
C7 C 0.5886(8) 0.7119(7) 0.9180(3) 0.088(2) Uani 1 1 d . .
H7A H 0.6569 0.7907 0.9113 0.132 Uiso 1 1 calc R .
H7B H 0.6098 0.6735 0.9426 0.132 Uiso 1 1 calc R .
H7C H 0.5213 0.7205 0.9283 0.132 Uiso 1 1 calc R .
C8 C 0.1763(5) 0.2638(5) 0.77848(17) 0.0488(12) Uani 1 1 d . .
H8 H 0.2181 0.3418 0.7658 0.059 Uiso 1 1 calc R .
C9 C 0.0396(5) 0.2028(5) 0.71274(17) 0.0494(12) Uani 1 1 d . .
H9 H 0.0333 0.1419 0.6898 0.059 Uiso 1 1 calc R .
C10 C -0.0861(5) 0.1858(5) 0.71903(17) 0.0476(12) Uani 1 1 d . .
C11 C -0.1168(6) 0.2313(5) 0.7580(2) 0.0618(16) Uani 1 1 d . .
H11 H -0.0606 0.2713 0.7822 0.074 Uiso 1 1 calc R .
C12 C -0.2339(7) 0.2165(6) 0.7608(3) 0.075(2) Uani 1 1 d . .
H12 H -0.2551 0.2461 0.7872 0.089 Uiso 1 1 calc R .
C13 C -0.3154(8) 0.1604(9) 0.7260(3) 0.093(3) Uani 1 1 d . .
H13 H -0.3920 0.1524 0.7281 0.112 Uiso 1 1 calc R .
C14 C -0.2855(7) 0.1149(8) 0.6875(2) 0.079(2) Uani 1 1 d . .
H14 H -0.3422 0.0758 0.6634 0.095 Uiso 1 1 calc R .
C15 C -0.1724(5) 0.1265(6) 0.6840(2) 0.0602(15) Uani 1 1 d . .
H15 H -0.1537 0.0941 0.6578 0.072 Uiso 1 1 calc R .
C16 C 0.1215(6) 0.3281(7) 0.6907(2) 0.0701(18) Uani 1 1 d . .
H16A H 0.1295 0.3900 0.7124 0.105 Uiso 1 1 calc R .
H16B H 0.0861 0.3348 0.6615 0.105 Uiso 1 1 calc R .
H16C H 0.2001 0.3381 0.6843 0.105 Uiso 1 1 calc R .
Fe1 Fe 0.0000 0.0000 0.79800(4) 0.0455(4) Uani 1 3 d S .
N1 N 0.3162(4) 0.3039(4) 0.84929(15) 0.0542(11) Uani 1 1 d . .
N2 N 0.1509(4) 0.1220(4) 0.84070(16) 0.0509(11) Uani 1 1 d . .
N3 N 0.0827(4) 0.1795(4) 0.75797(14) 0.0457(10) Uani 1 1 d . .
Cl1 Cl 0.6667 0.3333 0.90789(7) 0.0506(6) Uiso 1 3 d SD .
O11 O 0.5836(13) 0.2232(13) 0.9273(6) 0.086(5) Uiso 0.33 1 d PD .
O12 O 0.7920(12) 0.3459(17) 0.9059(6) 0.118(7) Uiso 0.33 1 d PD .
O13 O 0.6445(16) 0.3591(15) 0.8600(4) 0.090(5) Uiso 0.33 1 d PD .
O14 O 0.6938(15) 0.4425(14) 0.9371(5) 0.086(5) Uiso 0.33 1 d PD .

loop_
_atom_site_aniso_label
_atom_site_aniso_U_11
_atom_site_aniso_U_22
_atom_site_aniso_U_33
_atom_site_aniso_U_23
_atom_site_aniso_U_13
_atom_site_aniso_U_12
C1 0.044(3) 0.048(3) 0.043(2) -0.005(2) -0.005(2) 0.023(2)
C2 0.070(4) 0.060(4) 0.060(3) 0.006(3) -0.014(3) 0.035(3)
C3 0.063(4) 0.066(4) 0.059(3) -0.001(3) -0.023(3) 0.032(3)
C4 0.061(4) 0.053(3) 0.059(3) -0.003(3) -0.005(3) 0.008(3)
C5 0.057(4) 0.065(4) 0.064(4) -0.002(3) 0.002(3) 0.019(3)
C6 0.069(4) 0.066(4) 0.066(4) 0.002(3) 0.001(3) 0.023(3)
C7 0.099(6) 0.061(4) 0.091(5) -0.013(4) -0.024(4) 0.030(4)
C8 0.051(3) 0.047(3) 0.048(3) 0.005(2) 0.001(2) 0.025(3)
C9 0.047(3) 0.060(3) 0.041(3) 0.008(2) 0.001(2) 0.027(3)
C10 0.051(3) 0.052(3) 0.047(3) 0.014(2) 0.007(2) 0.032(3)
C11 0.085(5) 0.059(4) 0.053(3) 0.005(3) 0.006(3) 0.046(3)
C12 0.092(5) 0.073(4) 0.083(5) 0.031(4) 0.041(4) 0.060(4)
C13 0.079(5) 0.128(7) 0.108(6) 0.051(6) 0.032(5) 0.078(6)
C14 0.064(4) 0.112(6) 0.075(4) 0.015(4) -0.004(4) 0.054(4)
C15 0.056(3) 0.088(5) 0.048(3) 0.008(3) -0.004(3) 0.045(3)
C16 0.059(4) 0.080(4) 0.066(4) 0.030(3) 0.004(3) 0.030(3)
Fe1 0.0438(4) 0.0438(4) 0.0488(6) 0.000 0.000 0.0219(2)
N1 0.049(3) 0.054(3) 0.054(2) -0.001(2) -0.005(2) 0.022(2)
N2 0.050(3) 0.053(3) 0.048(2) 0.003(2) -0.0083(19) 0.025(2)
N3 0.051(3) 0.047(3) 0.044(2) -0.0002(18) -0.0026(19) 0.028(2)

loop_
_atom_type_symbol
_atom_type_description
_atom_type_scat_dispersion_real
_atom_type_scat_dispersion_imag
_atom_type_scat_source
C C 0.0033 0.0016 'International Tables Vol C Tables 4.2.6.8 and 6.1.1.4'
H H 0.0000 0.0000 'International Tables Vol C Tables 4.2.6.8 and 6.1.1.4'
N N 0.0061 0.0033 'International Tables Vol C Tables 4.2.6.8 and 6.1.1.4'
O O 0.0106 0.0060 'International Tables Vol C Tables 4.2.6.8 and 6.1.1.4'
Cl Cl 0.1484 0.1585 'International Tables Vol C Tables 4.2.6.8 and 6.1.1.4'
Fe Fe 0.3463 0.8444 'International Tables Vol C Tables 4.2.6.8 and 6.1.1.4'

loop_
_geom_angle_atom_site_label_1
_geom_angle_atom_site_label_2
_geom_angle_atom_site_label_3
_geom_angle
_geom_angle_site_symmetry_1
_geom_angle_site_symmetry_3
O4' Cl2' O3' 111.0(8) . 3_565
O4' Cl2' O3' 111.0(8) . .
O3' Cl2' O3' 107.9(9) 3_565 .
O4' Cl2' O3' 111.0(8) . 2_665
O3' Cl2' O3' 107.9(9) 3_565 2_665
O3' Cl2' O3' 107.9(9) . 2_665
O4 Cl2 O3 114.1(5) . 3_565
O4 Cl2 O3 114.1(5) . .
O3 Cl2 O3 104.5(6) 3_565 .
O4 Cl2 O3 114.1(5) . 2_665
O3 Cl2 O3 104.5(6) 3_565 2_665
O3 Cl2 O3 104.5(6) . 2_665
N2 C1 N1 110.8(4) . .
N2 C1 C8 120.3(4) . .
N1 C1 C8 128.8(5) . .
C3 C2 N2 109.5(5) . .
C3 C2 H2 125.3 . .
N2 C2 H2 125.3 . .
C2 C3 N1 108.2(5) . .
C2 C3 H3 125.9 . .
N1 C3 H3 125.9 . .
N1 C4 C5 112.7(5) . .
N1 C4 H4A 109.1 . .
C5 C4 H4A 109.1 . .
N1 C4 H4B 109.1 . .
C5 C4 H4B 109.1 . .
H4A C4 H4B 107.8 . .
C4 C5 C6 114.4(5) . .
C4 C5 H5A 108.7 . .
C6 C5 H5A 108.7 . .
C4 C5 H5B 108.7 . .
C6 C5 H5B 108.7 . .
H5A C5 H5B 107.6 . .
C5 C6 C7 112.6(6) . .
C5 C6 H6A 109.1 . .
C7 C6 H6A 109.1 . .
C5 C6 H6B 109.1 . .
C7 C6 H6B 109.1 . .
H6A C6 H6B 107.8 . .
C6 C7 H7A 109.5 . .
C6 C7 H7B 109.5 . .
H7A C7 H7B 109.5 . .
C6 C7 H7C 109.5 . .
H7A C7 H7C 109.5 . .
H7B C7 H7C 109.5 . .
N3 C8 C1 117.2(5) . .
N3 C8 H8 121.4 . .
C1 C8 H8 121.4 . .
N3 C9 C10 110.1(4) . .
N3 C9 C16 115.5(5) . .
C10 C9 C16 108.4(5) . .
N3 C9 H9 107.5 . .
C10 C9 H9 107.5 . .
C16 C9 H9 107.5 . .
C11 C10 C15 118.6(5) . .
C11 C10 C9 122.1(5) . .
C15 C10 C9 119.3(5) . .
C10 C11 C12 119.3(6) . .
C10 C11 H11 120.4 . .
C12 C11 H11 120.4 . .
C13 C12 C11 121.1(6) . .
C13 C12 H12 119.5 . .
C11 C12 H12 119.5 . .
C12 C13 C14 119.8(7) . .
C12 C13 H13 120.1 . .
C14 C13 H13 120.1 . .
C13 C14 C15 120.5(7) . .
C13 C14 H14 119.7 . .
C15 C14 H14 119.7 . .
C14 C15 C10 120.7(6) . .
C14 C15 H15 119.6 . .
C10 C15 H15 119.6 . .
C9 C16 H16A 109.5 . .
C9 C16 H16B 109.5 . .
H16A C16 H16B 109.5 . .
C9 C16 H16C 109.5 . .
H16A C16 H16C 109.5 . .
H16B C16 H16C 109.5 . .
N2 Fe1 N2 91.49(18) . 3
N2 Fe1 N2 91.49(18) . 2
N2 Fe1 N2 91.49(18) 3 2
N2 Fe1 N3 164.85(16) . 2
N2 Fe1 N3 96.67(16) 3 2
N2 Fe1 N3 75.61(15) 2 2
N2 Fe1 N3 96.67(16) . 3
N2 Fe1 N3 75.61(15) 3 3
N2 Fe1 N3 164.85(16) 2 3
N3 Fe1 N3 97.70(14) 2 3
N2 Fe1 N3 75.61(15) . .
N2 Fe1 N3 164.85(16) 3 .
N2 Fe1 N3 96.67(16) 2 .
N3 Fe1 N3 97.70(14) 2 .
N3 Fe1 N3 97.70(14) 3 .
C3 N1 C1 106.3(5) . .
C3 N1 C4 125.3(5) . .
C1 N1 C4 128.0(5) . .
C1 N2 C2 105.2(5) . .
C1 N2 Fe1 113.8(3) . .
C2 N2 Fe1 140.6(4) . .
C8 N3 C9 120.4(4) . .
C8 N3 Fe1 113.0(3) . .
C9 N3 Fe1 126.6(3) . .
O11 Cl1 O11 105.4(9) 2_655 .
O11 Cl1 O11 105.4(9) 2_655 3_665
O11 Cl1 O11 105.4(9) . 3_665
O11 Cl1 O13 127.0(11) 2_655 .
O11 Cl1 O13 117.5(10) . .
O11 Cl1 O13 92.4(9) 3_665 .
O11 Cl1 O13 117.5(10) 2_655 2_655
O11 Cl1 O13 92.4(9) . 2_655
O11 Cl1 O13 127.0(11) 3_665 2_655
O13 Cl1 O13 36.9(8) . 2_655
O11 Cl1 O13 92.4(9) 2_655 3_665
O11 Cl1 O13 127.0(11) . 3_665
O11 Cl1 O13 117.5(10) 3_665 3_665
O13 Cl1 O13 36.9(8) . 3_665
O13 Cl1 O13 36.9(8) 2_655 3_665
O11 Cl1 O14 26.0(8) 2_655 3_665
O11 Cl1 O14 79.5(9) . 3_665
O11 Cl1 O14 115.5(7) 3_665 3_665
O13 Cl1 O14 143.1(8) . 3_665
O13 Cl1 O14 116.7(10) 2_655 3_665
O13 Cl1 O14 106.3(7) 3_665 3_665
O11 Cl1 O14 115.5(7) 2_655 2_655
O11 Cl1 O14 26.0(8) . 2_655
O11 Cl1 O14 79.5(9) 3_665 2_655
O13 Cl1 O14 116.7(10) . 2_655
O13 Cl1 O14 106.3(7) 2_655 2_655
O13 Cl1 O14 143.1(8) 3_665 2_655
O14 Cl1 O14 92.8(8) 3_665 2_655
O11 Cl1 O14 79.5(9) 2_655 .
O11 Cl1 O14 115.5(7) . .
O11 Cl1 O14 26.0(8) 3_665 .
O13 Cl1 O14 106.3(7) . .
O13 Cl1 O14 143.1(8) 2_655 .
O13 Cl1 O14 116.7(10) 3_665 .
O14 Cl1 O14 92.8(8) 3_665 .
O14 Cl1 O14 92.8(8) 2_655 .
O11 Cl1 O12 110.7(9) 2_655 2_655
O11 Cl1 O12 125.8(10) . 2_655
O11 Cl1 O12 26.7(9) 3_665 2_655
O13 Cl1 O12 68.1(8) . 2_655
O13 Cl1 O12 104.7(8) 2_655 2_655
O13 Cl1 O12 90.8(11) 3_665 2_655
O14 Cl1 O12 130.7(10) 3_665 2_655
O14 Cl1 O12 100.3(9) 2_655 2_655
O14 Cl1 O12 39.7(8) . 2_655
O11 Cl1 O12 26.7(9) 2_655 .
O11 Cl1 O12 110.7(9) . .
O11 Cl1 O12 125.8(10) 3_665 .
O13 Cl1 O12 104.7(8) . .
O13 Cl1 O12 90.8(11) 2_655 .
O13 Cl1 O12 68.1(8) 3_665 .
O14 Cl1 O12 39.7(8) 3_665 .
O14 Cl1 O12 130.7(9) 2_655 .
O14 Cl1 O12 100.3(9) . .
O12 Cl1 O12 119.86(10) 2_655 .
O11 Cl1 O12 125.8(10) 2_655 3_665
O11 Cl1 O12 26.7(9) . 3_665
O11 Cl1 O12 110.7(9) 3_665 3_665
O13 Cl1 O12 90.8(11) . 3_665
O13 Cl1 O12 68.1(8) 2_655 3_665
O13 Cl1 O12 104.7(8) 3_665 3_665
O14 Cl1 O12 100.3(9) 3_665 3_665
O14 Cl1 O12 39.7(8) 2_655 3_665
O14 Cl1 O12 130.7(9) . 3_665
O12 Cl1 O12 119.87(9) 2_655 3_665
O12 Cl1 O12 119.86(9) . 3_665
O14 O11 O12 100(3) 2_655 3_665
O14 O11 Cl1 87.3(19) 2_655 .
O12 O11 Cl1 88.4(16) 3_665 .
O11 O12 O14 39.2(15) 2_655 3_665
O11 O12 Cl1 64.9(14) 2_655 .
O14 O12 Cl1 68.9(10) 3_665 .
O11 O12 O13 114.0(17) 2_655 3_665
O14 O12 O13 120.6(13) 3_665 3_665
Cl1 O12 O13 53.8(6) . 3_665
O13 O13 O13 60.003(12) 2_655 3_665
O13 O13 Cl1 71.5(4) 2_655 .
O13 O13 Cl1 71.5(4) 3_665 .
O13 O13 O12 129.1(6) 2_655 2_655
O13 O13 O12 106.5(17) 3_665 2_655
Cl1 O13 O12 58.1(6) . 2_655
O11 O14 O12 41.2(19) 3_665 2_655
O11 O14 Cl1 66.7(16) 3_665 .
O12 O14 Cl1 71.4(9) 2_655 .

loop_
_geom_bond_atom_site_label_1
_geom_bond_atom_site_label_2
_geom_bond_distance
_geom_bond_site_symmetry_2
Cl2' O4' 1.422(18) .
Cl2' O3' 1.474(11) 3_565
Cl2' O3' 1.474(11) .
Cl2' O3' 1.474(11) 2_665
Cl2 O4 1.378(14) .
Cl2 O3 1.495(8) 3_565
Cl2 O3 1.495(8) .
Cl2 O3 1.495(8) 2_665
C1 N2 1.334(7) .
C1 N1 1.373(7) .
C1 C8 1.447(7) .
C2 C3 1.343(8) .
C2 N2 1.384(7) .
C2 H2 0.9300 .
C3 N1 1.355(7) .
C3 H3 0.9300 .
C4 N1 1.479(7) .
C4 C5 1.488(8) .
C4 H4A 0.9700 .
C4 H4B 0.9700 .
C5 C6 1.502(9) .
C5 H5A 0.9700 .
C5 H5B 0.9700 .
C6 C7 1.503(9) .
C6 H6A 0.9700 .
C6 H6B 0.9700 .
C7 H7A 0.9600 .
C7 H7B 0.9600 .
C7 H7C 0.9600 .
C8 N3 1.273(7) .
C8 H8 0.9300 .
C9 N3 1.471(6) .
C9 C10 1.513(7) .
C9 C16 1.532(8) .
C9 H9 0.9800 .
C10 C11 1.383(8) .
C10 C15 1.383(8) .
C11 C12 1.407(9) .
C11 H11 0.9300 .
C12 C13 1.341(11) .
C12 H12 0.9300 .
C13 C14 1.367(12) .
C13 H13 0.9300 .
C14 C15 1.374(9) .
C14 H14 0.9300 .
C15 H15 0.9300 .
C16 H16A 0.9600 .
C16 H16B 0.9600 .
C16 H16C 0.9600 .
Fe1 N2 2.133(4) .
Fe1 N2 2.133(4) 3
Fe1 N2 2.133(4) 2
Fe1 N3 2.275(4) 2
Fe1 N3 2.275(4) 3
Fe1 N3 2.275(4) .
Cl1 O11 1.377(12) 2_655
Cl1 O11 1.377(12) .
Cl1 O11 1.377(11) 3_665
Cl1 O13 1.445(10) .
Cl1 O13 1.445(10) 2_655
Cl1 O13 1.445(10) 3_665
Cl1 O14 1.497(12) 3_665
Cl1 O14 1.497(12) 2_655
Cl1 O14 1.497(12) .
Cl1 O12 1.520(12) 2_655
Cl1 O12 1.520(12) .
Cl1 O12 1.520(12) 3_665
O11 O14 0.657(18) 2_655
O11 O12 0.68(2) 3_665
O12 O11 0.68(2) 2_655
O12 O14 1.02(2) 3_665
O12 O13 1.662(18) 3_665
O13 O13 0.92(2) 2_655
O13 O13 0.92(2) 3_665
O13 O12 1.662(18) 2_655
O14 O11 0.657(19) 3_665
O14 O12 1.02(2) 2_655
